data_4105492
loop_
_publ_author_name
'Chia-Pei Chung'
'Chien-Chih Chen'
'Ying-Chih Lin'
'Yi-Hong Liu'
'Yu Wang'

_publ_section_title
;
 Reactions of Ruthenium Cp Phosphine Complex with
 4,4-Disubstituted-1,6-Enynes: Effect of Methyl Substituents in the
 Olefinic Fraction
;
_journal_name_full 'Journal of the American Chemical Society'
_journal_page_first 18366
_journal_page_last 18375
_journal_paper_doi 10.1021/ja906745j
_journal_volume 131
_journal_year 2009
_chemical_formula_sum 'C61 H52 P2 Ru'
_chemical_formula_weight 948.04
_chemical_name_systematic
; 
 ? 
;
_space_group_IT_number 14
_symmetry_cell_setting monoclinic
_symmetry_space_group_name_Hall '-P 2yn'
_symmetry_space_group_name_H-M 'P 1 21/n 1'
_atom_sites_solution_hydrogens geom
_atom_sites_solution_primary direct
_atom_sites_solution_secondary difmap
_audit_creation_method SHELXL-97
_cell_angle_alpha 90.00
_cell_angle_beta 90.139(4)
_cell_angle_gamma 90.00
_cell_formula_units_Z 4
_cell_length_a 10.0657(4)
_cell_length_b 25.8010(11)
_cell_length_c 17.6380(7)
_cell_measurement_reflns_used 11484
_cell_measurement_temperature 150(2)
_cell_measurement_theta_max 29.2998
_cell_measurement_theta_min 2.8179
_cell_volume 4580.7(3)
_computing_cell_refinement
; 
CrysAlis RED, Oxford Diffraction Ltd., 
Version 1.171.32.29 (release 10-06-2008 CrysAlis171 .NET) 
(compiled Jun 10 2008,16:49:55) 
empirical absorption correction using spherical harmonics, 
 implemented in SCALE3 ABSPACK scaling algorithm. 
;
_computing_data_collection
; 
CrysAlis RED, Oxford Diffraction Ltd., 
Version 1.171.32.29 (release 10-06-2008 CrysAlis171 .NET) 
(compiled Jun 10 2008,16:49:55) 
empirical absorption correction using spherical harmonics, 
 implemented in SCALE3 ABSPACK scaling algorithm. 
;
_computing_data_reduction
; 
CrysAlis RED, Oxford Diffraction Ltd., 
Version 1.171.32.29 (release 10-06-2008 CrysAlis171 .NET) 
(compiled Jun 10 2008,16:49:55) 
empirical absorption correction using spherical harmonics, 
 implemented in SCALE3 ABSPACK scaling algorithm. 
;
_computing_molecular_graphics SHELXTL
_computing_publication_material SHELXTL
_computing_structure_refinement 'SHELXL-97 (Sheldrick, 1997)'
_computing_structure_solution 'SHELXS-97 (Sheldrick, 1990)'
_diffrn_ambient_temperature 150(2)
_diffrn_measured_fraction_theta_full 0.970
_diffrn_measured_fraction_theta_max 0.970
_diffrn_measurement_device_type 'Oxford Diffraction Gemini A'
_diffrn_measurement_method CCD
_diffrn_radiation_monochromator graphite
_diffrn_radiation_source 'fine-focus sealed tube'
_diffrn_radiation_type MoK\a
_diffrn_radiation_wavelength 0.71073
_diffrn_reflns_av_R_equivalents 0.0329
_diffrn_reflns_av_sigmaI/netI 0.0432
_diffrn_reflns_limit_h_max 13
_diffrn_reflns_limit_h_min -12
_diffrn_reflns_limit_k_max 33
_diffrn_reflns_limit_k_min -33
_diffrn_reflns_limit_l_max 22
_diffrn_reflns_limit_l_min -21
_diffrn_reflns_number 25226
_diffrn_reflns_theta_full 27.50
_diffrn_reflns_theta_max 27.50
_diffrn_reflns_theta_min 2.82
_exptl_absorpt_coefficient_mu 0.454
_exptl_absorpt_correction_T_max 1.00000
_exptl_absorpt_correction_T_min 0.78430
_exptl_absorpt_correction_type multi-scan
_exptl_absorpt_process_details
; 
CrysAlis RED, Oxford Diffraction Ltd., 
Version 1.171.32.29 (release 10-06-2008 CrysAlis171 .NET) 
(compiled Jun 10 2008,16:49:55) 
empirical absorption correction using spherical harmonics, 
 implemented in SCALE3 ABSPACK scaling algorithm. 
;
_exptl_crystal_density_diffrn 1.375
_exptl_crystal_F_000 1968
_exptl_crystal_size_max 0.25
_exptl_crystal_size_mid 0.20
_exptl_crystal_size_min 0.15
_refine_diff_density_max 0.856
_refine_diff_density_min -0.482
_refine_diff_density_rms 0.064
_refine_ls_extinction_method none
_refine_ls_goodness_of_fit_ref 1.030
_refine_ls_hydrogen_treatment mixed
_refine_ls_matrix_type full
_refine_ls_number_parameters 587
_refine_ls_number_reflns 10217
_refine_ls_number_restraints 0
_refine_ls_restrained_S_all 1.030
_refine_ls_R_factor_all 0.0490
_refine_ls_R_factor_gt 0.0329
_refine_ls_shift/su_max 0.003
_refine_ls_shift/su_mean 0.000
_refine_ls_structure_factor_coef Fsqd
_refine_ls_weighting_details 'calc w=1/[\s^2^(Fo^2^)+(0.0467P)^2^+0.0000P] where P=(Fo^2^+2Fc^2^)/3'
_refine_ls_weighting_scheme calc
_refine_ls_wR_factor_gt 0.0807
_refine_ls_wR_factor_ref 0.0847
_reflns_number_gt 7887
_reflns_number_total 10217
_reflns_threshold_expression >2sigma(I)
_cod_data_source_file ja906745j_si_001.cif
_cod_data_source_block ic13500
_cod_database_code 4105492

loop_
_symmetry_equiv_pos_as_xyz
'x, y, z'
'-x+1/2, y+1/2, -z+1/2'
'-x, -y, -z'
'x-1/2, -y-1/2, z-1/2'

loop_
_atom_site_label
_atom_site_type_symbol
_atom_site_fract_x
_atom_site_fract_y
_atom_site_fract_z
_atom_site_U_iso_or_equiv
_atom_site_adp_type
_atom_site_occupancy
_atom_site_symmetry_multiplicity
_atom_site_calc_flag
_atom_site_refinement_flags
_atom_site_disorder_assembly
_atom_site_disorder_group
Ru1 Ru 0.799107(15) 0.180676(6) 0.757297(9) 0.01755(6) Uani 1 1 d . . .
P1 P 1.01722(5) 0.16103(2) 0.73406(3) 0.01944(12) Uani 1 1 d . . .
P2 P 0.81772(5) 0.20930(2) 0.87930(3) 0.01843(12) Uani 1 1 d . . .
C1 C 0.7653(2) 0.10763(8) 0.79450(12) 0.0215(4) Uani 1 1 d . A .
C2 C 0.7386(2) 0.06363(9) 0.81210(12) 0.0271(5) Uani 1 1 d . . .
C3 C 0.7325(6) 0.00923(11) 0.83826(18) 0.0242(10) Uani 0.815(12) 1 d P A 1
H3A H 0.8199 0.0014 0.8628 0.029 Uiso 0.815(12) 1 calc PR A 1
C7 C 0.6276(3) -0.00293(10) 0.89496(15) 0.0455(7) Uani 0.815(12) 1 d P A 1
H7A H 0.6599 0.0042 0.9470 0.055 Uiso 0.815(12) 1 calc PR A 1
H7B H 0.5473 0.0183 0.8855 0.055 Uiso 0.815(12) 1 calc PR A 1
C3' C 0.656(2) 0.0147(6) 0.8277(9) 0.028(4) Uani 0.185(12) 1 d P A 2
H3'A H 0.5672 0.0232 0.8056 0.034 Uiso 0.185(12) 1 calc PR A 2
C7' C 0.6276(3) -0.00293(10) 0.89496(15) 0.0455(7) Uani 0.185(12) 1 d P A 2
H7'A H 0.5499 0.0157 0.9160 0.055 Uiso 0.185(12) 1 calc PR A 2
H7'B H 0.7039 0.0018 0.9298 0.055 Uiso 0.185(12) 1 calc PR A 2
C4 C 0.7108(3) -0.03325(9) 0.77287(14) 0.0332(6) Uani 1 1 d . . .
C5 C 0.6433(3) -0.07579(10) 0.81903(15) 0.0382(6) Uani 1 1 d . A .
H5A H 0.6351 -0.1106 0.8022 0.046 Uiso 1 1 calc R . .
C6 C 0.5969(3) -0.05895(10) 0.88568(15) 0.0383(6) Uani 1 1 d . . .
C8 C 0.5178(5) -0.08849(15) 0.9391(2) 0.0920(14) Uani 1 1 d . A .
H8A H 0.5114 -0.1245 0.9219 0.138 Uiso 1 1 calc R . .
H8B H 0.4286 -0.0735 0.9422 0.138 Uiso 1 1 calc R . .
H8C H 0.5600 -0.0874 0.9892 0.138 Uiso 1 1 calc R . .
C9 C 0.6233(2) -0.01378(9) 0.70769(15) 0.0338(6) Uani 1 1 d . A .
C10 C 0.4880(3) -0.01174(11) 0.71316(17) 0.0471(7) Uani 1 1 d . . .
H10A H 0.4455 -0.0254 0.7569 0.057 Uiso 1 1 calc R A .
C11 C 0.4116(3) 0.01008(12) 0.65541(19) 0.0554(8) Uani 1 1 d . A .
H11A H 0.3178 0.0115 0.6607 0.066 Uiso 1 1 calc R . .
C12 C 0.4690(3) 0.02956(11) 0.59120(18) 0.0489(7) Uani 1 1 d . . .
H12A H 0.4165 0.0448 0.5523 0.059 Uiso 1 1 calc R A .
C13 C 0.6055(3) 0.02650(11) 0.58450(17) 0.0454(7) Uani 1 1 d . A .
H13A H 0.6480 0.0391 0.5401 0.055 Uiso 1 1 calc R . .
C14 C 0.6796(3) 0.00533(10) 0.64168(15) 0.0380(6) Uani 1 1 d . . .
H14A H 0.7733 0.0036 0.6360 0.046 Uiso 1 1 calc R A .
C15 C 0.8444(3) -0.05059(9) 0.74494(13) 0.0333(5) Uani 1 1 d . A .
C16 C 0.8570(3) -0.09780(10) 0.70758(14) 0.0381(6) Uani 1 1 d . . .
H16A H 0.7805 -0.1187 0.6995 0.046 Uiso 1 1 calc R A .
C17 C 0.9786(3) -0.11469(11) 0.68216(16) 0.0443(7) Uani 1 1 d . A .
H17A H 0.9850 -0.1473 0.6573 0.053 Uiso 1 1 calc R . .
C18 C 1.0902(3) -0.08537(12) 0.69212(19) 0.0518(8) Uani 1 1 d . . .
H18A H 1.1739 -0.0973 0.6746 0.062 Uiso 1 1 calc R A .
C19 C 1.0796(3) -0.03836(12) 0.7278(2) 0.0581(8) Uani 1 1 d . A .
H19A H 1.1565 -0.0176 0.7352 0.070 Uiso 1 1 calc R . .
C20 C 0.9583(3) -0.02102(10) 0.75315(16) 0.0458(7) Uani 1 1 d . . .
H20A H 0.9525 0.0120 0.7768 0.055 Uiso 1 1 calc R A .
C21 C 0.7510(2) 0.19571(10) 0.63531(13) 0.0311(5) Uani 1 1 d . . .
H21A H 0.8035 0.1833 0.5908 0.037 Uiso 1 1 calc R . .
C22 C 0.6444(2) 0.16932(10) 0.66930(14) 0.0321(5) Uani 1 1 d . . .
H22A H 0.6075 0.1352 0.6525 0.038 Uiso 1 1 calc R . .
C23 C 0.5917(2) 0.20095(10) 0.72700(14) 0.0306(5) Uani 1 1 d . . .
H23A H 0.5108 0.1935 0.7579 0.037 Uiso 1 1 calc R . .
C24 C 0.6673(2) 0.24727(9) 0.72826(13) 0.0308(5) Uani 1 1 d . . .
H24A H 0.6498 0.2780 0.7613 0.037 Uiso 1 1 calc R . .
C25 C 0.7652(2) 0.24418(9) 0.67170(14) 0.0307(5) Uani 1 1 d . . .
H25A H 0.8298 0.2721 0.6578 0.037 Uiso 1 1 calc R . .
C26 C 1.0409(2) 0.12649(8) 0.64310(12) 0.0229(5) Uani 1 1 d . . .
C27 C 0.9426(2) 0.09279(8) 0.61929(13) 0.0284(5) Uani 1 1 d . . .
H27A H 0.8655 0.0880 0.6495 0.034 Uiso 1 1 calc R . .
C28 C 0.9554(3) 0.06579(9) 0.55147(14) 0.0358(6) Uani 1 1 d . . .
H28A H 0.8867 0.0430 0.5354 0.043 Uiso 1 1 calc R . .
C29 C 1.0671(2) 0.07183(9) 0.50753(14) 0.0342(6) Uani 1 1 d . . .
H29A H 1.0750 0.0537 0.4609 0.041 Uiso 1 1 calc R . .
C30 C 1.1666(2) 0.10414(9) 0.53132(13) 0.0315(5) Uani 1 1 d . . .
H30A H 1.2445 0.1080 0.5015 0.038 Uiso 1 1 calc R . .
C31 C 1.1539(2) 0.13135(9) 0.59910(13) 0.0279(5) Uani 1 1 d . . .
H31A H 1.2237 0.1535 0.6154 0.033 Uiso 1 1 calc R . .
C32 C 1.1212(2) 0.11959(8) 0.79457(12) 0.0219(4) Uani 1 1 d . . .
C33 C 1.2570(2) 0.11427(9) 0.78045(14) 0.0285(5) Uani 1 1 d . . .
H33A H 1.2968 0.1337 0.7408 0.034 Uiso 1 1 calc R . .
C34 C 1.3340(2) 0.08128(9) 0.82313(15) 0.0343(6) Uani 1 1 d . . .
H34A H 1.4263 0.0783 0.8130 0.041 Uiso 1 1 calc R . .
C35 C 1.2775(2) 0.05242(10) 0.88072(15) 0.0359(6) Uani 1 1 d . . .
H35A H 1.3307 0.0295 0.9101 0.043 Uiso 1 1 calc R . .
C36 C 1.1441(2) 0.05698(9) 0.89520(14) 0.0336(6) Uani 1 1 d . . .
H36A H 1.1048 0.0370 0.9344 0.040 Uiso 1 1 calc R . .
C37 C 1.0667(2) 0.09060(8) 0.85281(13) 0.0262(5) Uani 1 1 d . . .
H37A H 0.9748 0.0939 0.8638 0.031 Uiso 1 1 calc R . .
C38 C 1.1241(2) 0.21755(8) 0.72073(12) 0.0225(5) Uani 1 1 d . . .
C39 C 1.1150(2) 0.24615(9) 0.65429(13) 0.0286(5) Uani 1 1 d . . .
H39A H 1.0550 0.2356 0.6156 0.034 Uiso 1 1 calc R . .
C40 C 1.1921(2) 0.28990(9) 0.64370(15) 0.0358(6) Uani 1 1 d . . .
H40A H 1.1863 0.3088 0.5976 0.043 Uiso 1 1 calc R . .
C41 C 1.2780(3) 0.30615(10) 0.70055(16) 0.0396(6) Uani 1 1 d . . .
H41A H 1.3317 0.3360 0.6933 0.047 Uiso 1 1 calc R . .
C42 C 1.2849(2) 0.27887(10) 0.76744(15) 0.0339(6) Uani 1 1 d . . .
H42A H 1.3425 0.2903 0.8068 0.041 Uiso 1 1 calc R . .
C43 C 1.2088(2) 0.23509(9) 0.77775(14) 0.0270(5) Uani 1 1 d . . .
H43A H 1.2141 0.2167 0.8243 0.032 Uiso 1 1 calc R . .
C44 C 0.6495(2) 0.22265(8) 0.91583(12) 0.0208(4) Uani 1 1 d . . .
C45 C 0.5532(2) 0.18383(8) 0.91200(13) 0.0260(5) Uani 1 1 d . . .
H45A H 0.5759 0.1507 0.8925 0.031 Uiso 1 1 calc R . .
C46 C 0.4251(2) 0.19323(9) 0.93636(14) 0.0305(5) Uani 1 1 d . . .
H46A H 0.3610 0.1662 0.9349 0.037 Uiso 1 1 calc R . .
C47 C 0.3894(2) 0.24173(9) 0.96282(13) 0.0299(5) Uani 1 1 d . . .
H47A H 0.3011 0.2480 0.9795 0.036 Uiso 1 1 calc R . .
C48 C 0.4817(2) 0.28069(9) 0.96490(12) 0.0275(5) Uani 1 1 d . . .
H48A H 0.4570 0.3142 0.9822 0.033 Uiso 1 1 calc R . .
C49 C 0.6108(2) 0.27142(8) 0.94194(12) 0.0234(5) Uani 1 1 d . . .
H49A H 0.6741 0.2987 0.9440 0.028 Uiso 1 1 calc R . .
C50 C 0.8905(2) 0.16991(8) 0.95562(12) 0.0238(5) Uani 1 1 d . . .
C51 C 0.8222(2) 0.12854(9) 0.98722(13) 0.0289(5) Uani 1 1 d . . .
H51A H 0.7354 0.1204 0.9697 0.035 Uiso 1 1 calc R . .
C52 C 0.8799(3) 0.09884(10) 1.04452(14) 0.0407(6) Uani 1 1 d . . .
H52A H 0.8316 0.0709 1.0662 0.049 Uiso 1 1 calc R . .
C53 C 1.0060(3) 0.10963(11) 1.06979(15) 0.0447(7) Uani 1 1 d . . .
H53A H 1.0443 0.0896 1.1094 0.054 Uiso 1 1 calc R . .
C54 C 1.0761(3) 0.14935(11) 1.03769(16) 0.0435(7) Uani 1 1 d . . .
H54A H 1.1638 0.1566 1.0547 0.052 Uiso 1 1 calc R . .
C55 C 1.0204(2) 0.17892(9) 0.98092(14) 0.0323(5) Uani 1 1 d . . .
H55A H 1.0710 0.2059 0.9585 0.039 Uiso 1 1 calc R . .
C56 C 0.90123(19) 0.27147(8) 0.89638(12) 0.0212(4) Uani 1 1 d . . .
C57 C 0.9215(2) 0.29093(9) 0.96931(14) 0.0289(5) Uani 1 1 d . . .
H57A H 0.8923 0.2716 1.0120 0.035 Uiso 1 1 calc R . .
C58 C 0.9838(2) 0.33817(10) 0.97995(16) 0.0368(6) Uani 1 1 d . . .
H58A H 0.9966 0.3512 1.0298 0.044 Uiso 1 1 calc R . .
C59 C 1.0274(2) 0.36642(10) 0.91867(16) 0.0394(6) Uani 1 1 d . . .
H59A H 1.0700 0.3989 0.9262 0.047 Uiso 1 1 calc R . .
C60 C 1.0091(2) 0.34763(9) 0.84662(16) 0.0352(6) Uani 1 1 d . . .
H60A H 1.0395 0.3670 0.8043 0.042 Uiso 1 1 calc R . .
C61 C 0.9463(2) 0.30029(8) 0.83536(14) 0.0254(5) Uani 1 1 d . . .
H61A H 0.9342 0.2875 0.7853 0.030 Uiso 1 1 calc R . .

loop_
_atom_site_aniso_label
_atom_site_aniso_U_11
_atom_site_aniso_U_22
_atom_site_aniso_U_33
_atom_site_aniso_U_23
_atom_site_aniso_U_13
_atom_site_aniso_U_12
Ru1 0.01996(9) 0.01567(9) 0.01703(9) -0.00050(7) 0.00008(6) 0.00016(7)
P1 0.0215(3) 0.0169(3) 0.0199(3) -0.0006(2) 0.0013(2) 0.0004(2)
P2 0.0213(3) 0.0156(3) 0.0184(3) -0.0008(2) 0.0011(2) -0.0013(2)
C1 0.0252(10) 0.0205(11) 0.0187(11) -0.0033(9) -0.0022(9) 0.0004(9)
C2 0.0376(12) 0.0232(12) 0.0205(12) -0.0019(9) 0.0029(10) -0.0021(10)
C3 0.027(3) 0.0183(14) 0.0274(16) 0.0017(11) 0.0024(14) -0.0001(13)
C7 0.0682(18) 0.0350(14) 0.0333(15) 0.0009(12) 0.0138(14) -0.0126(14)
C3' 0.019(10) 0.029(7) 0.037(8) -0.002(6) 0.003(7) -0.002(6)
C7' 0.0682(18) 0.0350(14) 0.0333(15) 0.0009(12) 0.0138(14) -0.0126(14)
C4 0.0548(15) 0.0173(11) 0.0274(12) 0.0025(10) 0.0076(11) -0.0071(11)
C5 0.0559(16) 0.0237(12) 0.0351(14) 0.0019(11) 0.0070(12) -0.0082(12)
C6 0.0477(15) 0.0319(13) 0.0353(14) 0.0066(11) 0.0027(12) -0.0125(12)
C8 0.148(4) 0.069(2) 0.059(2) -0.0049(19) 0.049(2) -0.059(3)
C9 0.0462(14) 0.0167(11) 0.0386(14) -0.0037(10) 0.0116(12) 0.0002(10)
C10 0.0535(16) 0.0402(16) 0.0477(17) 0.0031(13) 0.0159(14) 0.0094(14)
C11 0.0422(16) 0.0502(18) 0.074(2) -0.0076(17) 0.0139(16) 0.0109(14)
C12 0.0576(18) 0.0341(15) 0.0550(19) 0.0029(14) -0.0032(15) 0.0103(13)
C13 0.0504(16) 0.0438(16) 0.0421(17) 0.0101(13) 0.0029(13) -0.0021(13)
C14 0.0471(15) 0.0312(13) 0.0358(15) 0.0040(11) 0.0047(12) -0.0010(12)
C15 0.0511(14) 0.0249(12) 0.0239(12) 0.0059(10) -0.0005(11) -0.0037(11)
C16 0.0508(15) 0.0298(13) 0.0336(14) 0.0000(11) -0.0033(12) -0.0054(12)
C17 0.0568(17) 0.0362(15) 0.0398(16) -0.0032(13) -0.0034(13) 0.0069(13)
C18 0.0468(16) 0.0461(18) 0.063(2) 0.0084(15) -0.0031(15) 0.0065(14)
C19 0.0440(16) 0.0490(19) 0.081(2) 0.0032(18) -0.0070(16) -0.0078(14)
C20 0.0635(18) 0.0274(13) 0.0464(17) -0.0030(12) -0.0082(14) -0.0090(13)
C21 0.0353(13) 0.0416(14) 0.0165(11) 0.0027(10) -0.0039(10) 0.0140(11)
C22 0.0349(13) 0.0346(13) 0.0267(13) -0.0004(10) -0.0131(10) -0.0001(10)
C23 0.0193(11) 0.0450(14) 0.0274(13) 0.0064(11) -0.0050(10) 0.0037(10)
C24 0.0352(12) 0.0301(13) 0.0271(13) 0.0012(10) -0.0055(10) 0.0132(10)
C25 0.0319(12) 0.0300(13) 0.0303(13) 0.0125(11) -0.0056(10) 0.0039(10)
C26 0.0297(11) 0.0191(10) 0.0199(11) -0.0005(9) 0.0021(9) 0.0034(9)
C27 0.0353(12) 0.0230(11) 0.0269(12) -0.0042(10) 0.0081(10) -0.0020(10)
C28 0.0506(15) 0.0234(12) 0.0334(14) -0.0075(11) 0.0069(12) -0.0069(11)
C29 0.0545(15) 0.0233(12) 0.0247(13) -0.0051(10) 0.0089(11) 0.0051(11)
C30 0.0355(12) 0.0288(12) 0.0304(13) 0.0017(10) 0.0124(10) 0.0086(10)
C31 0.0277(11) 0.0285(12) 0.0274(12) -0.0002(10) 0.0023(10) 0.0031(9)
C32 0.0255(11) 0.0164(10) 0.0239(11) -0.0034(9) -0.0022(9) 0.0033(8)
C33 0.0279(11) 0.0260(12) 0.0316(13) -0.0018(10) 0.0007(10) 0.0037(10)
C34 0.0293(12) 0.0311(13) 0.0424(15) -0.0077(11) -0.0058(11) 0.0085(10)
C35 0.0424(14) 0.0286(13) 0.0368(14) 0.0015(11) -0.0091(12) 0.0111(11)
C36 0.0421(14) 0.0271(12) 0.0315(14) 0.0046(11) -0.0018(11) 0.0067(11)
C37 0.0304(11) 0.0235(11) 0.0246(12) -0.0032(9) -0.0001(9) 0.0023(9)
C38 0.0207(10) 0.0213(11) 0.0256(12) -0.0009(9) 0.0041(9) 0.0003(8)
C39 0.0309(12) 0.0274(12) 0.0274(12) 0.0006(10) 0.0010(10) -0.0016(10)
C40 0.0451(14) 0.0298(13) 0.0324(14) 0.0084(11) 0.0074(12) -0.0039(11)
C41 0.0403(14) 0.0289(13) 0.0495(17) 0.0019(12) 0.0068(13) -0.0138(11)
C42 0.0319(13) 0.0313(13) 0.0385(15) -0.0034(11) -0.0041(11) -0.0069(10)
C43 0.0262(11) 0.0255(12) 0.0292(12) 0.0006(10) 0.0005(9) -0.0016(9)
C44 0.0259(10) 0.0219(11) 0.0147(10) 0.0008(8) 0.0019(8) 0.0001(9)
C45 0.0290(11) 0.0218(11) 0.0274(12) -0.0011(10) 0.0024(9) -0.0020(9)
C46 0.0264(11) 0.0340(13) 0.0310(13) -0.0025(10) 0.0024(10) -0.0092(10)
C47 0.0245(11) 0.0402(14) 0.0249(12) -0.0034(10) 0.0047(10) 0.0004(10)
C48 0.0312(11) 0.0270(12) 0.0241(12) -0.0046(10) 0.0019(10) 0.0050(10)
C49 0.0268(11) 0.0223(11) 0.0211(11) -0.0017(9) 0.0011(9) -0.0023(9)
C50 0.0303(11) 0.0225(11) 0.0186(11) -0.0012(9) 0.0020(9) 0.0044(9)
C51 0.0353(12) 0.0270(12) 0.0244(12) 0.0024(10) 0.0039(10) 0.0040(10)
C52 0.0583(17) 0.0298(13) 0.0340(14) 0.0112(11) 0.0132(13) 0.0088(12)
C53 0.0607(18) 0.0446(16) 0.0288(14) 0.0071(12) -0.0097(13) 0.0185(14)
C54 0.0457(15) 0.0455(16) 0.0391(16) 0.0002(13) -0.0182(13) 0.0103(13)
C55 0.0347(12) 0.0299(13) 0.0323(13) 0.0016(11) -0.0054(11) 0.0012(11)
C56 0.0202(10) 0.0174(10) 0.0260(12) -0.0027(9) -0.0009(9) -0.0003(8)
C57 0.0319(12) 0.0260(12) 0.0288(13) -0.0020(10) -0.0023(10) -0.0005(10)
C58 0.0374(13) 0.0324(13) 0.0406(15) -0.0151(12) -0.0098(12) -0.0015(11)
C59 0.0381(14) 0.0237(12) 0.0564(18) -0.0076(12) -0.0032(13) -0.0080(11)
C60 0.0354(13) 0.0223(12) 0.0479(16) 0.0015(11) 0.0055(12) -0.0058(10)
C61 0.0245(11) 0.0202(10) 0.0314(13) -0.0015(9) 0.0010(10) 0.0008(9)

loop_
_atom_type_symbol
_atom_type_description
_atom_type_scat_dispersion_real
_atom_type_scat_dispersion_imag
_atom_type_scat_source
C C 0.0033 0.0016 'International Tables Vol C Tables 4.2.6.8 and 6.1.1.4'
H H 0.0000 0.0000 'International Tables Vol C Tables 4.2.6.8 and 6.1.1.4'
P P 0.1023 0.0942 'International Tables Vol C Tables 4.2.6.8 and 6.1.1.4'
Ru Ru -1.2594 0.8363 'International Tables Vol C Tables 4.2.6.8 and 6.1.1.4'

loop_
_geom_angle_atom_site_label_1
_geom_angle_atom_site_label_2
_geom_angle_atom_site_label_3
_geom_angle
C1 Ru1 C22 89.17(9)
C1 Ru1 C23 97.99(9)
C22 Ru1 C23 37.07(9)
C1 Ru1 C24 133.74(9)
C22 Ru1 C24 61.58(9)
C23 Ru1 C24 37.17(9)
C1 Ru1 C21 115.89(9)
C22 Ru1 C21 36.81(9)
C23 Ru1 C21 61.69(9)
C24 Ru1 C21 61.21(9)
C1 Ru1 C25 150.31(9)
C22 Ru1 C25 61.44(9)
C23 Ru1 C25 61.70(9)
C24 Ru1 C25 36.56(8)
C21 Ru1 C25 36.67(9)
C1 Ru1 P2 90.52(6)
C22 Ru1 P2 139.39(7)
C23 Ru1 P2 103.07(7)
C24 Ru1 P2 90.84(6)
C21 Ru1 P2 150.16(7)
C25 Ru1 P2 114.10(7)
C1 Ru1 P1 90.80(6)
C22 Ru1 P1 121.18(7)
C23 Ru1 P1 155.72(6)
C24 Ru1 P1 134.37(6)
C21 Ru1 P1 94.11(6)
C25 Ru1 P1 100.63(6)
P2 Ru1 P1 99.42(2)
C38 P1 C32 101.79(10)
C38 P1 C26 101.27(10)
C32 P1 C26 98.56(10)
C38 P1 Ru1 114.27(7)
C32 P1 Ru1 124.76(7)
C26 P1 Ru1 112.78(7)
C56 P2 C50 100.45(10)
C56 P2 C44 101.52(9)
C50 P2 C44 102.24(10)
C56 P2 Ru1 118.29(7)
C50 P2 Ru1 122.92(7)
C44 P2 Ru1 108.44(7)
C2 C1 Ru1 175.0(2)
C1 C2 C3 169.1(3)
C1 C2 C3' 160.0(10)
C3 C2 C3' 30.8(8)
C2 C3 C7 116.0(3)
C2 C3 C4 115.4(2)
C7 C3 C4 104.1(3)
C6 C7 C3 106.1(2)
C2 C3' C4 109.1(10)
C15 C4 C5 111.1(2)
C15 C4 C9 111.4(2)
C5 C4 C9 112.3(2)
C15 C4 C3 108.6(3)
C5 C4 C3 99.7(2)
C9 C4 C3 113.1(2)
C15 C4 C3' 135.2(8)
C5 C4 C3' 94.4(5)
C9 C4 C3' 90.1(8)
C3 C4 C3' 28.4(7)
C6 C5 C4 113.1(2)
C5 C6 C8 126.4(3)
C5 C6 C7 109.8(2)
C8 C6 C7 123.6(3)
C10 C9 C14 117.0(3)
C10 C9 C4 122.1(2)
C14 C9 C4 120.8(2)
C9 C10 C11 120.8(3)
C12 C11 C10 121.3(3)
C11 C12 C13 118.1(3)
C14 C13 C12 120.0(3)
C13 C14 C9 122.6(3)
C20 C15 C16 117.2(3)
C20 C15 C4 122.9(2)
C16 C15 C4 119.9(2)
C17 C16 C15 120.9(3)
C18 C17 C16 121.0(3)
C17 C18 C19 118.9(3)
C18 C19 C20 120.5(3)
C19 C20 C15 121.5(3)
C22 C21 C25 108.2(2)
C22 C21 Ru1 70.73(13)
C25 C21 Ru1 72.25(13)
C21 C22 C23 108.4(2)
C21 C22 Ru1 72.46(13)
C23 C22 Ru1 71.48(13)
C22 C23 C24 107.3(2)
C22 C23 Ru1 71.45(13)
C24 C23 Ru1 71.94(12)
C25 C24 C23 108.6(2)
C25 C24 Ru1 72.64(13)
C23 C24 Ru1 70.89(13)
C24 C25 C21 107.6(2)
C24 C25 Ru1 70.80(13)
C21 C25 Ru1 71.08(13)
C27 C26 C31 118.4(2)
C27 C26 P1 118.19(16)
C31 C26 P1 123.38(17)
C26 C27 C28 120.6(2)
C29 C28 C27 120.4(2)
C30 C29 C28 119.7(2)
C29 C30 C31 120.1(2)
C26 C31 C30 120.9(2)
C37 C32 C33 118.0(2)
C37 C32 P1 121.26(16)
C33 C32 P1 120.70(17)
C34 C33 C32 120.9(2)
C33 C34 C35 120.2(2)
C36 C35 C34 119.7(2)
C35 C36 C37 120.2(2)
C36 C37 C32 121.0(2)
C39 C38 C43 118.4(2)
C39 C38 P1 119.68(17)
C43 C38 P1 121.73(17)
C40 C39 C38 120.8(2)
C39 C40 C41 119.9(2)
C42 C41 C40 119.7(2)
C41 C42 C43 120.4(2)
C42 C43 C38 120.7(2)
C45 C44 C49 117.93(19)
C45 C44 P2 119.13(16)
C49 C44 P2 122.74(16)
C46 C45 C44 120.5(2)
C45 C46 C47 120.5(2)
C48 C47 C46 119.7(2)
C47 C48 C49 120.2(2)
C48 C49 C44 121.1(2)
C51 C50 C55 117.6(2)
C51 C50 P2 121.52(17)
C55 C50 P2 120.81(17)
C50 C51 C52 120.6(2)
C53 C52 C51 120.5(2)
C54 C53 C52 119.7(2)
C53 C54 C55 120.4(3)
C54 C55 C50 121.2(2)
C61 C56 C57 118.4(2)
C61 C56 P2 119.49(17)
C57 C56 P2 122.11(17)
C58 C57 C56 120.5(2)
C59 C58 C57 120.3(2)
C60 C59 C58 119.9(2)
C59 C60 C61 120.2(2)
C56 C61 C60 120.7(2)

loop_
_geom_bond_atom_site_label_1
_geom_bond_atom_site_label_2
_geom_bond_distance
Ru1 C1 2.025(2)
Ru1 C22 2.216(2)
Ru1 C23 2.216(2)
Ru1 C24 2.230(2)
Ru1 C21 2.238(2)
Ru1 C25 2.253(2)
Ru1 P2 2.2824(6)
Ru1 P1 2.2911(5)
P1 C38 1.828(2)
P1 C32 1.837(2)
P1 C26 1.851(2)
P2 C56 1.836(2)
P2 C50 1.837(2)
P2 C44 1.845(2)
C1 C2 1.207(3)
C2 C3 1.479(3)
C2 C3' 1.537(14)
C3 C7 1.490(5)
C3 C4 1.605(4)
C7 C6 1.487(4)
C3' C4 1.665(15)
C4 C15 1.502(4)
C4 C5 1.527(3)
C4 C9 1.532(4)
C5 C6 1.338(4)
C6 C8 1.451(4)
C9 C10 1.367(4)
C9 C14 1.387(3)
C10 C11 1.393(4)
C11 C12 1.368(4)
C12 C13 1.382(4)
C13 C14 1.366(4)
C15 C20 1.384(4)
C15 C16 1.391(3)
C16 C17 1.376(4)
C17 C18 1.366(4)
C18 C19 1.371(4)
C19 C20 1.376(4)
C21 C22 1.406(3)
C21 C25 1.413(3)
C22 C23 1.409(3)
C23 C24 1.417(3)
C24 C25 1.406(3)
C26 C27 1.382(3)
C26 C31 1.384(3)
C27 C28 1.391(3)
C28 C29 1.376(3)
C29 C30 1.369(3)
C30 C31 1.393(3)
C32 C37 1.385(3)
C32 C33 1.397(3)
C33 C34 1.374(3)
C34 C35 1.383(4)
C35 C36 1.372(3)
C36 C37 1.384(3)
C38 C39 1.388(3)
C38 C43 1.392(3)
C39 C40 1.383(3)
C40 C41 1.387(4)
C41 C42 1.375(4)
C42 C43 1.377(3)
C44 C45 1.395(3)
C44 C49 1.396(3)
C45 C46 1.382(3)
C46 C47 1.383(3)
C47 C48 1.370(3)
C48 C49 1.382(3)
C50 C51 1.387(3)
C50 C55 1.400(3)
C51 C52 1.394(3)
C52 C53 1.372(4)
C53 C54 1.368(4)
C54 C55 1.377(3)
C56 C61 1.386(3)
C56 C57 1.395(3)
C57 C58 1.384(3)
C58 C59 1.376(4)
C59 C60 1.372(4)
C60 C61 1.389(3)
